data_9004006
loop_
_publ_author_name
'Sugahara, M.'
'Yoshiasa, A.'
'Komatsu, Y.'
'Yamanaka, T.'
'Bolfan-Casanova N'
'Nakastuka, A.'
'Sasaki, S.'
'Tanaka, M.'

_publ_section_title
;
 Reinvestigation of the MgSiO3 perovskite structure at high pressure
 Sample: P = 7.8 GPa
;
_journal_name_full 'American Mineralogist'
_journal_page_first 533
_journal_page_last 536
_journal_paper_doi 10.2138/am.2006.1980
_journal_volume 91
_journal_year 2006
_chemical_compound_source Synthetic
_chemical_formula_structural MgSiO3
_chemical_formula_sum 'Mg O3 Si'
_chemical_name_mineral Bridgmanite
_space_group_IT_number 62
_symmetry_space_group_name_Hall '-P 2c 2ab'
_symmetry_space_group_name_H-M 'P b n m'
_cell_angle_alpha 90
_cell_angle_beta 90
_cell_angle_gamma 90
_cell_length_a 4.722
_cell_length_b 4.880
_cell_length_c 6.825
_cell_formula_units_Z 4
_cell_volume 157.271
_database_code_amcsd 0004130
_diffrn_ambient_pressure 7.8e+06
_exptl_crystal_density_diffrn 4.240
_cod_original_formula_sum 'Mg Si O3'
_cod_database_code 9004006

loop_
_space_group_symop_operation_xyz
x,y,z
x,y,1/2-z
-x,-y,1/2+z
1/2+x,1/2-y,1/2+z
1/2-x,1/2+y,1/2-z
1/2-x,1/2+y,z
1/2+x,1/2-y,-z
-x,-y,-z

loop_
_atom_site_aniso_label
_atom_site_aniso_U_11
_atom_site_aniso_U_22
_atom_site_aniso_U_33
_atom_site_aniso_U_12
_atom_site_aniso_U_13
_atom_site_aniso_U_23
Mg 0.00470 0.00390 0.00780 0.00090 0.00000 0.00000
Si 0.00170 0.00360 0.00300 0.00010 0.00010 -0.00070
O1 0.00320 0.00320 0.00320 0.00000 0.00000 0.00000
O2 0.00350 0.00350 0.00350 0.00000 0.00000 0.00000

loop_
_atom_site_label
_atom_site_fract_x
_atom_site_fract_y
_atom_site_fract_z
_atom_site_U_iso_or_equiv
Mg 0.51520 0.55850 0.25000 0.00545
Si 0.50000 0.00000 0.50000 0.00266
O1 0.10400 0.46460 0.25000 0.00317
O2 0.19260 0.20120 0.55310 0.00355

loop_
_cod_related_entry_id
_cod_related_entry_database
_cod_related_entry_code
1 AMCSD 0004130
